data_1561584
loop_
_publ_author_name
'Leith, Gabrielle A.'
'Rice, Allison M.'
'Yarbrough, Brandon J.'
'Kittikhunnatham, Preecha'
'Mathur, Abhijai'
'Morris, Nicholas A.'
'Francis, Megan J.'
'Berseneva, Anna A.'
'Dhull, Poonam'
'Adams, Richard D.'
'Bobo, M. Victoria'
'Vannucci, Aaron A.'
'Smith, Mark D.'
'Garashchuk, Sophya'
'Shustova, Natalia B.'

_publ_section_title
;
 &quot;Broken-hearted&quot; carbon bowl <i>via</i> electron shuttle
 reaction: energetics and electron coupling.
;
_journal_issue 19
_journal_name_full 'Chemical science'
_journal_page_first 6600
_journal_page_last 6606
_journal_paper_doi 10.1039/d0sc06755e
_journal_volume 12
_journal_year 2021
_chemical_formula_moiety 'C16 H10, C12 H4 N4'
_chemical_formula_sum 'C28 H14 N4'
_chemical_formula_weight 406.43
_space_group_crystal_system monoclinic
_space_group_IT_number 14
_space_group_name_Hall '-P 2yn'
_space_group_name_H-M_alt 'P 1 21/n 1'
_atom_sites_solution_hydrogens difmap
_atom_sites_solution_primary dual
_audit_creation_date 2018-01-22
_audit_creation_method
;
Olex2 1.2
(compiled 2017.08.10 svn.r3458 for OlexSys, GUI svn.r5381)
;
_audit_update_record
;
2018-10-18 deposited with the CCDC.	2021-03-31 downloaded from the CCDC.
;
_cell_angle_alpha 90
_cell_angle_beta 103.5890(10)
_cell_angle_gamma 90
_cell_formula_units_Z 2
_cell_length_a 6.9885(3)
_cell_length_b 10.0688(4)
_cell_length_c 14.6611(5)
_cell_measurement_reflns_used 9208
_cell_measurement_temperature 100(2)
_cell_measurement_theta_max 27.51
_cell_measurement_theta_min 2.48
_cell_volume 1002.76(7)
_computing_cell_refinement 'SAINT v8.37A (Bruker, 2015)'
_computing_data_collection 'Bruker APEX3 v2016.5-0 (Bruker, 2016)'
_computing_data_reduction 'SAINT v8.37A (Bruker, 2015)'
_computing_molecular_graphics 'Olex2 (Dolomanov et al., 2009)'
_computing_publication_material 'Olex2 (Dolomanov et al., 2009)'
_computing_structure_refinement 'XL (Sheldrick, 2008)'
_computing_structure_solution 'XT (Sheldrick, 2015)'
_diffrn_ambient_temperature 100(2)
_diffrn_detector 'Bruker PHOTON-100 area detector'
_diffrn_detector_area_resol_mean 10.4
_diffrn_detector_type 'CMOS area detector'
_diffrn_measured_fraction_theta_full 1.000
_diffrn_measured_fraction_theta_max 1.000
_diffrn_measurement_device 'three-circle diffractometer'
_diffrn_measurement_device_type 'Bruker D8 QUEST'
_diffrn_measurement_method '\w and \f scans'
_diffrn_radiation_monochromator 'mirror optics'
_diffrn_radiation_probe x-ray
_diffrn_radiation_type MoK\a
_diffrn_radiation_wavelength 0.71073
_diffrn_reflns_av_R_equivalents 0.0467
_diffrn_reflns_av_unetI/netI 0.0294
_diffrn_reflns_Laue_measured_fraction_full 1.000
_diffrn_reflns_Laue_measured_fraction_max 1.000
_diffrn_reflns_limit_h_max 8
_diffrn_reflns_limit_h_min -9
_diffrn_reflns_limit_k_max 13
_diffrn_reflns_limit_k_min -13
_diffrn_reflns_limit_l_max 18
_diffrn_reflns_limit_l_min -19
_diffrn_reflns_number 20689
_diffrn_reflns_point_group_measured_fraction_full 1.000
_diffrn_reflns_point_group_measured_fraction_max 1.000
_diffrn_reflns_theta_full 27.563
_diffrn_reflns_theta_max 27.563
_diffrn_reflns_theta_min 2.477
_diffrn_source 'microfocus sealed X-ray tube'
_diffrn_source_type 'Incoatec I\ms'
_diffrn_standards_number 0
_exptl_absorpt_coefficient_mu 0.082
_exptl_absorpt_correction_T_max 0.8621
_exptl_absorpt_correction_T_min 0.8039
_exptl_absorpt_correction_type multi-scan
_exptl_absorpt_process_details
;
SADABS-2016/2 (Bruker,2016/2) was used for absorption correction.
wR2(int) was 0.0636 before and 0.0521 after correction.
The Ratio of minimum to maximum transmission is 0.9325.
The \l/2 correction factor is Not present.
;
_exptl_crystal_colour 'dark brown'
_exptl_crystal_colour_modifier dark
_exptl_crystal_colour_primary brown
_exptl_crystal_density_diffrn 1.346
_exptl_crystal_description plate
_exptl_crystal_F_000 420
_exptl_crystal_size_max 0.16
_exptl_crystal_size_mid 0.12
_exptl_crystal_size_min 0.06
_refine_diff_density_max 0.231
_refine_diff_density_min -0.175
_refine_diff_density_rms 0.041
_refine_ls_extinction_coef 0.013(2)
_refine_ls_extinction_expression Fc^*^=kFc[1+0.001xFc^2^\l^3^/sin(2\q)]^-1/4^
_refine_ls_extinction_method 'SHELXL-2018/1 (Sheldrick 2018)'
_refine_ls_goodness_of_fit_ref 1.037
_refine_ls_hydrogen_treatment refall
_refine_ls_matrix_type full
_refine_ls_number_parameters 174
_refine_ls_number_reflns 2306
_refine_ls_number_restraints 0
_refine_ls_restrained_S_all 1.037
_refine_ls_R_factor_all 0.0576
_refine_ls_R_factor_gt 0.0376
_refine_ls_shift/su_max 0.000
_refine_ls_shift/su_mean 0.000
_refine_ls_structure_factor_coef Fsqd
_refine_ls_weighting_details 'w=1/[\s^2^(Fo^2^)+(0.0453P)^2^+0.2207P] where P=(Fo^2^+2Fc^2^)/3'
_refine_ls_weighting_scheme calc
_refine_ls_wR_factor_gt 0.0856
_refine_ls_wR_factor_ref 0.0935
_reflns_Friedel_coverage 0.000
_reflns_number_gt 1772
_reflns_number_total 2306
_reflns_threshold_expression 'I > 2\s(I)'
_cod_data_source_file d0sc06755e2.cif
_cod_data_source_block pyrtcnq
_cod_depositor_comments 'Adding full bibliography for 1561583--1561587.cif.'
_cod_database_code 1561584
_shelx_shelxl_version_number 2018/1
_shelx_space_group_comment
;
The symmetry employed for this shelxl refinement is uniquely defined
by the following loop, which should always be used as a source of
symmetry information in preference to the above space-group names.
They are only intended as comments.
;
_shelx_estimated_absorpt_t_max 0.995
_shelx_estimated_absorpt_t_min 0.987
_olex2_refinement_description
;
;
_olex2_submission_special_instructions 'No special instructions were received'

loop_
_space_group_symop_operation_xyz
'x, y, z'
'-x+1/2, y+1/2, -z+1/2'
'-x, -y, -z'
'x-1/2, -y-1/2, z-1/2'

loop_
_atom_site_label
_atom_site_type_symbol
_atom_site_fract_x
_atom_site_fract_y
_atom_site_fract_z
_atom_site_U_iso_or_equiv
_atom_site_adp_type
_atom_site_occupancy
_atom_site_site_symmetry_order
_atom_site_calc_flag
_atom_site_refinement_flags_posn
_atom_site_refinement_flags_adp
_atom_site_refinement_flags_occupancy
_atom_site_disorder_assembly
_atom_site_disorder_group
C1 C 0.38949(18) 0.39384(14) 0.33851(9) 0.0252(3) Uani 1 1 d . . . . .
H1 H 0.347(2) 0.3297(14) 0.2869(10) 0.032(4) Uiso 1 1 d . . . . .
C2 C 0.42205(18) 0.52217(14) 0.32209(9) 0.0256(3) Uani 1 1 d . . . . .
H2 H 0.404(2) 0.5547(14) 0.2559(11) 0.035(4) Uiso 1 1 d . . . . .
C3 C 0.48594(17) 0.61460(13) 0.39724(8) 0.0228(3) Uani 1 1 d . . . . .
C4 C 0.52342(18) 0.74820(14) 0.38196(9) 0.0274(3) Uani 1 1 d . . . . .
H4 H 0.505(2) 0.7812(15) 0.3176(11) 0.036(4) Uiso 1 1 d . . . . .
C5 C 0.58779(19) 0.83410(14) 0.45667(10) 0.0289(3) Uani 1 1 d . . . . .
H5 H 0.613(2) 0.9274(16) 0.4442(10) 0.033(4) Uiso 1 1 d . . . . .
C6 C 0.61698(18) 0.78956(14) 0.54839(9) 0.0270(3) Uani 1 1 d . . . . .
H6 H 0.663(2) 0.8539(14) 0.6019(10) 0.031(4) Uiso 1 1 d . . . . .
C7 C 0.58335(17) 0.65698(13) 0.56736(8) 0.0225(3) Uani 1 1 d . . . . .
C8 C 0.51724(16) 0.56774(13) 0.49112(8) 0.0203(3) Uani 1 1 d . . . . .
N1 N 0.08640(16) 0.93411(11) 0.40302(7) 0.0270(3) Uani 1 1 d . . . . .
N2 N 0.27276(16) 0.84870(11) 0.70346(7) 0.0296(3) Uani 1 1 d . . . . .
C9 C 0.01861(16) 0.41172(12) 0.57577(8) 0.0182(3) Uani 1 1 d . . . . .
H9 H 0.0278(19) 0.3488(13) 0.6259(9) 0.022(3) Uiso 1 1 d . . . . .
C10 C 0.07363(16) 0.53826(12) 0.59412(8) 0.0179(3) Uani 1 1 d . . . . .
H10 H 0.1253(19) 0.5661(13) 0.6589(10) 0.022(3) Uiso 1 1 d . . . . .
C11 C 0.05834(16) 0.63337(12) 0.51930(7) 0.0170(3) Uani 1 1 d . . . . .
C12 C 0.11600(16) 0.76317(12) 0.53681(7) 0.0183(3) Uani 1 1 d . . . . .
C13 C 0.09939(17) 0.85826(12) 0.46262(8) 0.0195(3) Uani 1 1 d . . . . .
C14 C 0.20129(17) 0.81082(12) 0.62960(8) 0.0208(3) Uani 1 1 d . . . . .

loop_
_atom_site_aniso_label
_atom_site_aniso_U_11
_atom_site_aniso_U_22
_atom_site_aniso_U_33
_atom_site_aniso_U_23
_atom_site_aniso_U_13
_atom_site_aniso_U_12
C1 0.0171(6) 0.0381(8) 0.0197(6) -0.0107(6) 0.0026(5) 0.0028(5)
C2 0.0183(6) 0.0401(8) 0.0184(6) -0.0027(6) 0.0044(5) 0.0055(6)
C3 0.0146(6) 0.0326(7) 0.0223(6) -0.0011(5) 0.0064(5) 0.0059(5)
C4 0.0192(6) 0.0362(8) 0.0280(7) 0.0042(6) 0.0078(5) 0.0076(6)
C5 0.0202(7) 0.0283(8) 0.0394(8) 0.0004(6) 0.0094(6) 0.0034(6)
C6 0.0178(6) 0.0307(8) 0.0324(7) -0.0090(6) 0.0057(5) 0.0012(5)
C7 0.0131(6) 0.0305(7) 0.0240(6) -0.0062(5) 0.0049(5) 0.0039(5)
C8 0.0113(5) 0.0301(7) 0.0200(6) -0.0033(5) 0.0048(4) 0.0047(5)
N1 0.0311(6) 0.0270(6) 0.0230(6) 0.0009(5) 0.0069(4) 0.0005(5)
N2 0.0338(6) 0.0333(7) 0.0199(6) -0.0030(5) 0.0030(5) 0.0053(5)
C9 0.0158(6) 0.0257(7) 0.0135(6) 0.0032(5) 0.0043(4) 0.0041(5)
C10 0.0151(6) 0.0272(7) 0.0112(5) 0.0002(5) 0.0023(4) 0.0040(5)
C11 0.0113(5) 0.0244(7) 0.0154(6) 0.0005(5) 0.0035(4) 0.0046(5)
C12 0.0161(6) 0.0251(7) 0.0137(5) 0.0015(5) 0.0037(4) 0.0046(5)
C13 0.0190(6) 0.0225(6) 0.0172(6) -0.0031(5) 0.0047(5) 0.0017(5)
C14 0.0207(6) 0.0225(6) 0.0196(6) 0.0016(5) 0.0055(5) 0.0049(5)

loop_
_atom_type_symbol
_atom_type_description
_atom_type_scat_dispersion_real
_atom_type_scat_dispersion_imag
_atom_type_scat_source
C C 0.0033 0.0016 'International Tables Vol C Tables 4.2.6.8 and 6.1.1.4'
H H 0.0000 0.0000 'International Tables Vol C Tables 4.2.6.8 and 6.1.1.4'
N N 0.0061 0.0033 'International Tables Vol C Tables 4.2.6.8 and 6.1.1.4'

loop_
_geom_angle_atom_site_label_1
_geom_angle_atom_site_label_2
_geom_angle_atom_site_label_3
_geom_angle
_geom_angle_site_symmetry_1
_geom_angle_site_symmetry_3
_geom_angle_publ_flag
C2 C1 H1 121.7(8) . . ?
C2 C1 C7 121.53(12) . 3_666 ?
C7 C1 H1 116.8(8) 3_666 . ?
C1 C2 H2 119.9(8) . . ?
C1 C2 C3 121.52(12) . . ?
C3 C2 H2 118.5(8) . . ?
C4 C3 C2 122.58(12) . . ?
C4 C3 C8 118.81(12) . . ?
C8 C3 C2 118.59(12) . . ?
C3 C4 H4 119.5(9) . . ?
C5 C4 C3 120.81(12) . . ?
C5 C4 H4 119.7(9) . . ?
C4 C5 H5 119.4(8) . . ?
C4 C5 C6 120.76(13) . . ?
C6 C5 H5 119.9(8) . . ?
C5 C6 H6 119.6(8) . . ?
C5 C6 C7 120.65(12) . . ?
C7 C6 H6 119.8(8) . . ?
C6 C7 C1 122.68(12) . 3_666 ?
C6 C7 C8 119.10(12) . . ?
C8 C7 C1 118.22(12) . 3_666 ?
C3 C8 C7 119.87(12) . . ?
C8 C8 C3 120.12(14) 3_666 . ?
C8 C8 C7 120.01(14) 3_666 . ?
C10 C9 H9 120.6(8) . . ?
C10 C9 C11 121.13(11) . 3_566 ?
C11 C9 H9 118.3(8) 3_566 . ?
C9 C10 H10 119.5(8) . . ?
C9 C10 C11 120.84(10) . . ?
C11 C10 H10 119.6(8) . . ?
C10 C11 C9 118.03(10) . 3_566 ?
C12 C11 C9 120.38(10) . 3_566 ?
C12 C11 C10 121.59(10) . . ?
C11 C12 C13 121.72(10) . . ?
C11 C12 C14 122.28(10) . . ?
C13 C12 C14 115.98(11) . . ?
N1 C13 C12 179.76(14) . . ?
N2 C14 C12 178.77(13) . . ?

loop_
_geom_bond_atom_site_label_1
_geom_bond_atom_site_label_2
_geom_bond_distance
_geom_bond_site_symmetry_2
_geom_bond_publ_flag
C1 H1 0.985(15) . ?
C1 C2 1.344(2) . ?
C1 C7 1.4420(18) 3_666 ?
C2 H2 1.003(15) . ?
C2 C3 1.4312(18) . ?
C3 C4 1.399(2) . ?
C3 C8 1.4225(17) . ?
C4 H4 0.980(15) . ?
C4 C5 1.385(2) . ?
C5 H5 0.982(16) . ?
C5 C6 1.3865(19) . ?
C6 H6 1.009(14) . ?
C6 C7 1.3947(19) . ?
C7 C8 1.4239(17) . ?
C8 C8 1.420(3) 3_666 ?
N1 C13 1.1480(16) . ?
N2 C14 1.1461(15) . ?
C9 H9 0.961(13) . ?
C9 C10 1.3397(17) . ?
C9 C11 1.4443(15) 3_566 ?
C10 H10 0.975(13) . ?
C10 C11 1.4411(16) . ?
C11 C12 1.3740(17) . ?
C12 C13 1.4332(17) . ?
C12 C14 1.4335(16) . ?

loop_
_geom_torsion_atom_site_label_1
_geom_torsion_atom_site_label_2
_geom_torsion_atom_site_label_3
_geom_torsion_atom_site_label_4
_geom_torsion
_geom_torsion_site_symmetry_1
_geom_torsion_site_symmetry_2
_geom_torsion_site_symmetry_3
_geom_torsion_site_symmetry_4
_geom_torsion_publ_flag
C1 C2 C3 C4 179.09(12) . . . . ?
C1 C2 C3 C8 0.73(17) . . . . ?
C1 C7 C8 C3 179.08(10) 3_666 . . . ?
C1 C7 C8 C8 -0.95(19) 3_666 . . 3_666 ?
C2 C3 C4 C5 -179.07(11) . . . . ?
C2 C3 C8 C7 179.16(10) . . . . ?
C2 C3 C8 C8 -0.81(19) . . . 3_666 ?
C3 C4 C5 C6 0.14(18) . . . . ?
C4 C3 C8 C7 0.73(16) . . . . ?
C4 C3 C8 C8 -179.24(13) . . . 3_666 ?
C4 C5 C6 C7 0.43(18) . . . . ?
C5 C6 C7 C1 -179.63(11) . . . 3_666 ?
C5 C6 C7 C8 -0.39(18) . . . . ?
C6 C7 C8 C3 -0.19(16) . . . . ?
C6 C7 C8 C8 179.78(13) . . . 3_666 ?
C7 C1 C2 C3 0.22(18) 3_666 . . . ?
C8 C3 C4 C5 -0.71(17) . . . . ?
C9 C10 C11 C9 0.23(17) . . . 3_566 ?
C9 C10 C11 C12 -179.32(11) . . . . ?
C9 C11 C12 C13 1.01(16) 3_566 . . . ?
C9 C11 C12 C14 -177.16(10) 3_566 . . . ?
C10 C11 C12 C13 -179.46(10) . . . . ?
C10 C11 C12 C14 2.38(17) . . . . ?
C11 C9 C10 C11 -0.24(18) 3_566 . . . ?
